data_2204571
loop_
_publ_author_name
'Wei Xu'
'Yin-Xiang Lu'
'Zhen-Guang Zou'
'Chun-Ming Liu'
'Bi-Jian Lan'
'Hui Zhou'

_publ_section_title
;
 1,1,1-Tris[(pyrrol-1-yl)methyl]ethane: herring-bone packing of
 supramolecular assemblies in a homochiral crystal from chemically
 symmetric molecules
;
_journal_issue 11
_journal_name_full 'Acta Crystallographica Section E'
_journal_page_first o2171
_journal_page_last o2173
_journal_paper_doi 10.1107/S1600536804027011
_journal_volume 60
_journal_year 2004
_chemical_formula_iupac 'C17 H21 N3'
_chemical_formula_moiety 'C17 H21 N3'
_chemical_formula_sum 'C17 H21 N3'
_chemical_formula_weight 267.37
_chemical_name_systematic
;
1,1,1-Tris[(pyrrol-1-yl)methyl]ethane
;
_space_group_IT_number 19
_symmetry_cell_setting orthorhombic
_symmetry_space_group_name_Hall 'P 2ac 2ab'
_symmetry_space_group_name_H-M 'P 21 21 21'
_atom_sites_solution_hydrogens geom
_atom_sites_solution_primary direct
_atom_sites_solution_secondary difmap
_audit_creation_method SHELXL-97
_cell_angle_alpha 90.00
_cell_angle_beta 90.00
_cell_angle_gamma 90.00
_cell_formula_units_Z 4
_cell_length_a 7.7625(14)
_cell_length_b 11.2496(19)
_cell_length_c 17.542(3)
_cell_measurement_reflns_used 2807
_cell_measurement_temperature 298(2)
_cell_measurement_theta_max 22.360
_cell_measurement_theta_min 2.248
_cell_volume 1531.9(5)
_computing_cell_refinement SMART
_computing_data_collection 'SMART (Bruker, 1999)'
_computing_data_reduction 'SAINT (Bruker, 1999)'
_computing_molecular_graphics 'SHELXTL (Sheldrick, 1997b)'
_computing_publication_material SHELXTL
_computing_structure_refinement 'SHELXL97 (Sheldrick, 1997a)'
_computing_structure_solution 'SHELXS97 (Sheldrick, 1997a)'
_diffrn_ambient_temperature 298(2)
_diffrn_measured_fraction_theta_full 1.000
_diffrn_measured_fraction_theta_max 1.000
_diffrn_measurement_device_type 'Bruker SMART CCD area-detector'
_diffrn_measurement_method '\f and \w'
_diffrn_radiation_monochromator graphite
_diffrn_radiation_source 'fine-focus sealed tube'
_diffrn_radiation_type MoK\a
_diffrn_radiation_wavelength 0.71073
_diffrn_reflns_av_R_equivalents 0.0446
_diffrn_reflns_av_sigmaI/netI 0.0300
_diffrn_reflns_limit_h_max 9
_diffrn_reflns_limit_h_min -9
_diffrn_reflns_limit_k_max 12
_diffrn_reflns_limit_k_min -13
_diffrn_reflns_limit_l_max 21
_diffrn_reflns_limit_l_min -12
_diffrn_reflns_number 7054
_diffrn_reflns_theta_full 26.01
_diffrn_reflns_theta_max 26.01
_diffrn_reflns_theta_min 2.15
_diffrn_standards_decay_% 3.92
_diffrn_standards_number 0
_exptl_absorpt_coefficient_mu 0.070
_exptl_absorpt_correction_T_max 0.9726
_exptl_absorpt_correction_T_min 0.9527
_exptl_absorpt_correction_type multi-scan
_exptl_absorpt_process_details '(SADABS; Sheldrick, 1996)'
_exptl_crystal_colour colourless
_exptl_crystal_density_diffrn 1.159
_exptl_crystal_density_method 'not measured'
_exptl_crystal_description prism
_exptl_crystal_F_000 576
_exptl_crystal_size_max 0.70
_exptl_crystal_size_mid 0.55
_exptl_crystal_size_min 0.40
_refine_diff_density_max 0.228
_refine_diff_density_min -0.178
_refine_ls_abs_structure_details 'none, Friedel pairs merged'
_refine_ls_extinction_coef 0.033(5)
_refine_ls_extinction_expression Fc^*^=kFc[1+0.001xFc^2^\l^3^/sin(2\q)]^-1/4^
_refine_ls_extinction_method SHELXL97
_refine_ls_goodness_of_fit_ref 1.172
_refine_ls_hydrogen_treatment constr
_refine_ls_matrix_type full
_refine_ls_number_parameters 183
_refine_ls_number_reflns 1746
_refine_ls_number_restraints 0
_refine_ls_restrained_S_all 1.172
_refine_ls_R_factor_all 0.0622
_refine_ls_R_factor_gt 0.0570
_refine_ls_shift/su_max 0.000
_refine_ls_shift/su_mean 0.000
_refine_ls_structure_factor_coef Fsqd
_refine_ls_weighting_details 'calc w = 1/[\s^2^(Fo^2^)+(0.0751P)^2^+0.0401P] where P = (Fo^2^+2Fc^2^)/3'
_refine_ls_weighting_scheme calc
_refine_ls_wR_factor_gt 0.1346
_refine_ls_wR_factor_ref 0.1379
_reflns_number_gt 1594
_reflns_number_total 1746
_reflns_threshold_expression I>2\s(I)
_cod_data_source_file su6135.cif
_cod_data_source_block I
_cod_original_cell_volume 1531.8(5)
_cod_database_code 2204571
_cod_database_fobs_code 2204571

loop_
_symmetry_equiv_pos_as_xyz
'x, y, z'
'-x+1/2, -y, z+1/2'
'-x, y+1/2, -z+1/2'
'x+1/2, -y+1/2, -z'

loop_
_atom_site_label
_atom_site_fract_x
_atom_site_fract_y
_atom_site_fract_z
_atom_site_U_iso_or_equiv
_atom_site_adp_type
_atom_site_calc_flag
_atom_site_refinement_flags
_atom_site_occupancy
_atom_site_type_symbol
N1 0.4762(3) 0.22057(18) 0.08017(12) 0.0493(6) Uani d . 1 N
N3 0.0066(3) 0.36777(19) 0.18019(12) 0.0519(6) Uani d . 1 N
N2 0.4206(3) 0.59859(19) 0.08031(13) 0.0516(6) Uani d . 1 N
C1 0.2975(3) 0.3989(2) 0.11865(13) 0.0425(6) Uani d . 1 C
C2 0.4154(4) 0.3384(2) 0.05996(15) 0.0503(7) Uani d . 1 C
H2A 0.3536 0.3329 0.0120 0.060 Uiso calc R 1 H
H2B 0.5147 0.3890 0.0516 0.060 Uiso calc R 1 H
C3 0.3995(5) 0.1152(2) 0.06415(19) 0.0674(9) Uani d . 1 C
H3 0.2953 0.1049 0.0388 0.081 Uiso calc R 1 H
C4 0.5031(6) 0.0268(3) 0.0920(2) 0.0927(14) Uani d . 1 C
H4 0.4814 -0.0544 0.0893 0.111 Uiso calc R 1 H
C5 0.6459(6) 0.0798(3) 0.1251(2) 0.0863(12) Uani d . 1 C
H5 0.7378 0.0408 0.1481 0.104 Uiso calc R 1 H
C6 0.6269(4) 0.1989(3) 0.11764(18) 0.0653(8) Uani d . 1 C
H6 0.7037 0.2562 0.1351 0.078 Uiso calc R 1 H
C7 0.2652(3) 0.5279(2) 0.09090(18) 0.0532(7) Uani d . 1 C
H7A 0.2032 0.5248 0.0429 0.064 Uiso calc R 1 H
H7B 0.1917 0.5678 0.1276 0.064 Uiso calc R 1 H
C8 0.5097(5) 0.6093(2) 0.01356(17) 0.0640(7) Uani d . 1 C
H8 0.4809 0.5736 -0.0325 0.077 Uiso calc R 1 H
C9 0.6474(5) 0.6808(2) 0.0259(2) 0.0715(9) Uani d . 1 C
H9 0.7302 0.7026 -0.0098 0.086 Uiso calc R 1 H
C10 0.6416(4) 0.7159(2) 0.1029(2) 0.0701(9) Uani d . 1 C
H10 0.7199 0.7652 0.1276 0.084 Uiso calc R 1 H
C11 0.5016(4) 0.6647(2) 0.13430(18) 0.0632(8) Uani d . 1 C
H11 0.4663 0.6733 0.1847 0.076 Uiso calc R 1 H
C12 0.1220(3) 0.3341(2) 0.11952(16) 0.0507(6) Uani d . 1 C
H12A 0.0648 0.3486 0.0713 0.061 Uiso calc R 1 H
H12B 0.1431 0.2493 0.1231 0.061 Uiso calc R 1 H
C13 -0.0089(5) 0.3112(3) 0.2481(2) 0.0726(9) Uani d . 1 C
H13 0.0474 0.2414 0.2617 0.087 Uiso calc R 1 H
C14 -0.1189(5) 0.3724(4) 0.2927(2) 0.0877(12) Uani d . 1 C
H14 -0.1518 0.3527 0.3421 0.105 Uiso calc R 1 H
C15 -0.1748(4) 0.4716(4) 0.2506(2) 0.0833(11) Uani d . 1 C
H15 -0.2512 0.5299 0.2670 0.100 Uiso calc R 1 H
C16 -0.0972(4) 0.4662(3) 0.1824(2) 0.0636(8) Uani d . 1 C
H16 -0.1115 0.5206 0.1430 0.076 Uiso calc R 1 H
C17 0.3779(3) 0.3972(3) 0.19737(15) 0.0530(7) Uani d . 1 C
H17A 0.3075 0.4423 0.2319 0.079 Uiso calc R 1 H
H17B 0.4909 0.4317 0.1951 0.079 Uiso calc R 1 H
H17C 0.3862 0.3167 0.2150 0.079 Uiso calc R 1 H

loop_
_atom_site_aniso_label
_atom_site_aniso_U_11
_atom_site_aniso_U_22
_atom_site_aniso_U_33
_atom_site_aniso_U_12
_atom_site_aniso_U_13
_atom_site_aniso_U_23
N1 0.0539(14) 0.0460(10) 0.0479(12) 0.0043(10) 0.0108(11) 0.0007(9)
N3 0.0374(11) 0.0616(12) 0.0567(12) -0.0002(10) -0.0016(11) 0.0007(10)
N2 0.0491(12) 0.0446(11) 0.0611(14) -0.0001(10) -0.0031(11) 0.0006(11)
C1 0.0364(13) 0.0479(13) 0.0432(12) 0.0012(11) -0.0025(11) -0.0019(12)
C2 0.0542(16) 0.0507(13) 0.0459(13) 0.0032(12) 0.0064(12) 0.0057(11)
C3 0.0707(19) 0.0556(17) 0.076(2) -0.0061(16) 0.0282(17) -0.0085(15)
C4 0.116(3) 0.0490(16) 0.113(3) 0.010(2) 0.065(3) 0.0133(17)
C5 0.095(3) 0.082(2) 0.081(2) 0.037(2) 0.034(2) 0.032(2)
C6 0.0575(19) 0.079(2) 0.0597(17) 0.0173(16) 0.0087(15) 0.0076(16)
C7 0.0444(15) 0.0522(15) 0.0630(16) 0.0041(12) -0.0041(14) -0.0016(13)
C8 0.077(2) 0.0559(14) 0.0587(16) -0.0050(17) 0.0019(17) 0.0038(13)
C9 0.069(2) 0.0516(15) 0.094(2) -0.0074(15) 0.013(2) 0.0174(16)
C10 0.068(2) 0.0489(15) 0.093(2) -0.0138(15) -0.0143(19) 0.0026(16)
C11 0.0703(19) 0.0488(14) 0.0704(18) -0.0005(16) -0.0040(18) -0.0105(13)
C12 0.0419(14) 0.0569(14) 0.0533(14) 0.0000(12) -0.0036(12) -0.0056(13)
C13 0.0522(17) 0.100(2) 0.0652(18) -0.006(2) 0.0006(17) 0.0194(17)
C14 0.059(2) 0.142(4) 0.0611(19) -0.016(2) 0.0111(17) -0.005(2)
C15 0.0469(17) 0.100(3) 0.103(3) -0.0091(19) 0.017(2) -0.034(2)
C16 0.0402(15) 0.0649(17) 0.086(2) -0.0006(14) -0.0018(16) -0.0071(16)
C17 0.0446(15) 0.0672(16) 0.0472(13) -0.0009(14) -0.0012(12) -0.0057(13)

loop_
_atom_type_symbol
_atom_type_description
_atom_type_scat_dispersion_real
_atom_type_scat_dispersion_imag
_atom_type_scat_source
C C 0.0033 0.0000 'International Tables Vol C Tables 4.2.6.8 and 6.1.1.4'
H H 0.0000 0.0000 'International Tables Vol C Tables 4.2.6.8 and 6.1.1.4'
N N 0.0061 0.0000 'International Tables Vol C Tables 4.2.6.8 and 6.1.1.4'

loop_
_geom_angle_atom_site_label_1
_geom_angle_atom_site_label_2
_geom_angle_atom_site_label_3
_geom_angle
_geom_angle_publ_flag
C3 N1 C6 108.7(3) y
C3 N1 C2 127.2(3) ?
C6 N1 C2 124.1(2) ?
C11 N2 C8 108.3(2) y
C11 N2 C7 126.4(2) ?
C8 N2 C7 125.3(3) ?
C13 N3 C16 107.6(3) y
C13 N3 C12 125.5(3) ?
C16 N3 C12 126.8(3) ?
C17 C1 C2 111.1(2) ?
C17 C1 C12 110.4(2) ?
C2 C1 C12 108.8(2) ?
C17 C1 C7 111.3(2) ?
C2 C1 C7 107.5(2) ?
C12 C1 C7 107.6(2) ?
N1 C2 C1 115.8(2) y
N1 C2 H2A 108.3 ?
C1 C2 H2A 108.3 ?
N1 C2 H2B 108.3 ?
C1 C2 H2B 108.3 ?
H2A C2 H2B 107.4 ?
N1 C3 C4 107.6(3) ?
N1 C3 H3 126.2 ?
C4 C3 H3 126.2 ?
C3 C4 C5 107.8(3) ?
C3 C4 H4 126.1 ?
C5 C4 H4 126.1 ?
C6 C5 C4 107.4(4) ?
C6 C5 H5 126.3 ?
C4 C5 H5 126.3 ?
C5 C6 N1 108.5(4) ?
C5 C6 H6 125.8 ?
N1 C6 H6 125.8 ?
N2 C7 C1 114.6(2) y
N2 C7 H7A 108.6 ?
C1 C7 H7A 108.6 ?
N2 C7 H7B 108.6 ?
C1 C7 H7B 108.6 ?
H7A C7 H7B 107.6 ?
C9 C8 N2 108.4(3) ?
C9 C8 H8 125.8 ?
N2 C8 H8 125.8 ?
C8 C9 C10 107.1(3) ?
C8 C9 H9 126.5 ?
C10 C9 H9 126.5 ?
C11 C10 C9 107.4(3) ?
C11 C10 H10 126.3 ?
C9 C10 H10 126.3 ?
C10 C11 N2 108.8(3) ?
C10 C11 H11 125.6 ?
N2 C11 H11 125.6 ?
N3 C12 C1 115.5(2) y
N3 C12 H12A 108.4 ?
C1 C12 H12A 108.4 ?
N3 C12 H12B 108.4 ?
C1 C12 H12B 108.4 ?
H12A C12 H12B 107.5 ?
C14 C13 N3 109.1(3) ?
C14 C13 H13 125.5 ?
N3 C13 H13 125.5 ?
C13 C14 C15 107.2(3) ?
C13 C14 H14 126.4 ?
C15 C14 H14 126.4 ?
C16 C15 C14 107.1(3) ?
C16 C15 H15 126.5 ?
C14 C15 H15 126.5 ?
C15 C16 N3 109.0(3) ?
C15 C16 H16 125.5 ?
N3 C16 H16 125.5 ?
C1 C17 H17A 109.5 ?
C1 C17 H17B 109.5 ?
H17A C17 H17B 109.5 ?
C1 C17 H17C 109.5 ?
H17A C17 H17C 109.5 ?
H17B C17 H17C 109.5 ?

loop_
_geom_bond_atom_site_label_1
_geom_bond_atom_site_label_2
_geom_bond_distance
_geom_bond_publ_flag
N1 C3 1.356(4) ?
N1 C6 1.364(4) ?
N1 C2 1.451(3) y
N2 C11 1.359(4) ?
N2 C8 1.365(4) ?
N2 C7 1.457(3) y
N3 C13 1.355(4) ?
N3 C16 1.370(4) ?
N3 C12 1.442(3) y
C1 C17 1.516(3) ?
C1 C2 1.536(4) ?
C1 C12 1.545(3) ?
C1 C7 1.552(4) ?
C2 H2A 0.9700 ?
C2 H2B 0.9700 ?
C3 C4 1.370(5) ?
C3 H3 0.9300 ?
C4 C5 1.386(6) y
C4 H4 0.9300 ?
C5 C6 1.353(5) ?
C5 H5 0.9300 ?
C6 H6 0.9300 ?
C7 H7A 0.9700 ?
C7 H7B 0.9700 ?
C8 C9 1.355(4) ?
C8 H8 0.9300 ?
C9 C10 1.409(5) y
C9 H9 0.9300 ?
C10 C11 1.347(4) ?
C10 H10 0.9300 ?
C11 H11 0.9300 ?
C12 H12A 0.9700 ?
C12 H12B 0.9700 ?
C13 C14 1.348(5) ?
C13 H13 0.9300 ?
C14 C15 1.406(5) y
C14 H14 0.9300 ?
C15 C16 1.341(5) ?
C15 H15 0.9300 ?
C16 H16 0.9300 ?
C17 H17A 0.9600 ?
C17 H17B 0.9600 ?
C17 H17C 0.9600 ?

loop_
_geom_torsion_atom_site_label_1
_geom_torsion_atom_site_label_2
_geom_torsion_atom_site_label_3
_geom_torsion_atom_site_label_4
_geom_torsion
_geom_torsion_publ_flag
C3 N1 C2 C1 90.1(3) yes
C6 N1 C2 C1 -91.8(3) yes
C8 N2 C7 C1 92.3(3) yes
C11 N2 C7 C1 -87.8(3) yes
C13 N3 C12 C1 -94.5(3) yes
C16 N3 C12 C1 80.4(3) yes
C17 C1 C2 N1 51.4(3) yes
C17 C1 C7 N2 64.1(3) yes
C17 C1 C12 N3 48.2(3) yes

loop_
_cod_related_entry_id
_cod_related_entry_database
_cod_related_entry_code
1 ChemSpider 21130274
